data_1564571
loop_
_publ_author_name
'Lan, Hai-Ming'
'Yang, Ru-Xia'
'Yang, Li-Zhen'
'Zhu, Peng-Yin'
'Wang, Lu-Lu'
'Yu, Yu-Ming'
'Wang, Duo-Zhi'

_publ_section_title
;
 Lanthanide complexes based on the linear bifunctional ligand: Synthesis,
 structure regulation and magnetic properties
;
_journal_name_full 'Inorganica Chimica Acta'
_journal_page_first 119593
_journal_paper_doi 10.1016/j.ica.2020.119593
_journal_volume 508
_journal_year 2020
_chemical_formula_moiety 'C34 H30 N8 O8 Sm, 4(H2 O)'
_chemical_formula_sum 'C34 H38 N8 O12 Sm'
_chemical_formula_weight 901.07
_space_group_crystal_system monoclinic
_space_group_IT_number 15
_space_group_name_Hall '-C 2yc'
_space_group_name_H-M_alt 'C 1 2/c 1'
_atom_sites_solution_hydrogens mixed
_cell_angle_alpha 90
_cell_angle_beta 111.236(2)
_cell_angle_gamma 90
_cell_formula_units_Z 4
_cell_length_a 19.2616(10)
_cell_length_b 11.9930(7)
_cell_length_c 17.4392(11)
_cell_measurement_reflns_used 9994
_cell_measurement_temperature 150(2)
_cell_measurement_theta_max 26.355
_cell_measurement_theta_min 2.506
_cell_volume 3755.0(4)
_computing_cell_refinement 'SAINT v8.37A (Bruker, 2015)'
_computing_data_reduction 'SAINT v8.37A (Bruker, 2015)'
_computing_molecular_graphics 'Olex2 (Dolomanov et al., 2009)'
_computing_publication_material 'Olex2 (Dolomanov et al., 2009)'
_computing_structure_refinement 'XL (Sheldrick, 2008)'
_diffrn_ambient_temperature 149.99
_diffrn_measured_fraction_theta_full 0.999
_diffrn_measured_fraction_theta_max 0.997
_diffrn_measurement_device_type 'CCD area detector'
_diffrn_measurement_method 'phi and omega scans'
_diffrn_radiation_monochromator graphite
_diffrn_radiation_type MoK\a
_diffrn_radiation_wavelength 0.71073
_diffrn_reflns_av_R_equivalents 0.0519
_diffrn_reflns_av_unetI/netI 0.0202
_diffrn_reflns_Laue_measured_fraction_full 0.999
_diffrn_reflns_Laue_measured_fraction_max 0.997
_diffrn_reflns_limit_h_max 24
_diffrn_reflns_limit_h_min -24
_diffrn_reflns_limit_k_max 14
_diffrn_reflns_limit_k_min -14
_diffrn_reflns_limit_l_max 21
_diffrn_reflns_limit_l_min -21
_diffrn_reflns_number 48214
_diffrn_reflns_point_group_measured_fraction_full 0.999
_diffrn_reflns_point_group_measured_fraction_max 0.997
_diffrn_reflns_theta_full 25.242
_diffrn_reflns_theta_max 26.418
_diffrn_reflns_theta_min 2.170
_exptl_absorpt_coefficient_mu 1.636
_exptl_absorpt_correction_T_max 0.0276
_exptl_absorpt_correction_T_min 0.0108
_exptl_absorpt_correction_type multi-scan
_exptl_absorpt_process_details
;
SADABS-2016/2 (Bruker,2016/2) was used for absorption correction.
wR2(int) was 0.0799 before and 0.0645 after correction.
The Ratio of minimum to maximum transmission is 0.3913.
The \l/2 correction factor is Not present.
;
_exptl_crystal_colour colourless
_exptl_crystal_density_diffrn 1.594
_exptl_crystal_description block
_exptl_crystal_F_000 1824
_exptl_crystal_size_max 0.35
_exptl_crystal_size_mid 0.28
_exptl_crystal_size_min 0.1
_refine_diff_density_max 1.751
_refine_diff_density_min -0.798
_refine_diff_density_rms 0.094
_refine_ls_extinction_coef .
_refine_ls_extinction_method none
_refine_ls_goodness_of_fit_ref 1.067
_refine_ls_hydrogen_treatment mixed
_refine_ls_matrix_type full
_refine_ls_number_parameters 261
_refine_ls_number_reflns 3844
_refine_ls_number_restraints 5
_refine_ls_restrained_S_all 1.279
_refine_ls_R_factor_all 0.0382
_refine_ls_R_factor_gt 0.0339
_refine_ls_shift/su_max 0.008
_refine_ls_shift/su_mean 0.000
_refine_ls_structure_factor_coef Fsqd
_refine_ls_weighting_details 'w=1/[\s^2^(Fo^2^)+(0.0383P)^2^+17.7969P] where P=(Fo^2^+2Fc^2^)/3'
_refine_ls_weighting_scheme calc
_refine_ls_wR_factor_gt 0.0823
_refine_ls_wR_factor_ref 0.0847
_reflns_Friedel_coverage 0.000
_reflns_Friedel_fraction_full .
_reflns_Friedel_fraction_max .
_reflns_number_gt 3537
_reflns_number_total 3844
_reflns_threshold_expression 'I > 2\s(I)'
_cod_data_source_file 3.cif
_cod_data_source_block 222_sq
_cod_database_code 1564571
_shelx_space_group_comment
;
The symmetry employed for this shelxl refinement is uniquely defined
by the following loop, which should always be used as a source of
symmetry information in preference to the above space-group names.
They are only intended as comments.
;
_shelx_estimated_absorpt_t_max 0.853
_shelx_estimated_absorpt_t_min 0.598
_olex2_refinement_description
;
1. Fixed Uiso
 At 1.2 times of:
  All C(H) groups, All N(H) groups
 At 1.5 times of:
  All O(H) groups, All O(H,H) groups
2. Restrained distances
 N4_$1-N4_$2
 2.8 with sigma of 0.02
 H1_$3-H4B_$4
 2.2 with sigma of 0.02
 N4_$5-N4_$6
 3.6 with sigma of 0.02
 O4-H4B
 1 with sigma of 0.02
 H4B-O4
 1.05 with sigma of 0.02
3.a Free rotating group:
 O5(H5A,H5B), O6(H6A,H6B)
3.b Rotating group:
 O4(H4A), O3(H3A,H3B)
3.c Aromatic/amide H refined with riding coordinates:
 N1(H1), C15(H15), C7(H7), C16(H16), C3(H3), C17(H17), C4(H4), C13(H13),
 C10(H10), C14(H14), C11(H11)
;
_olex2_submission_special_instructions 'No special instructions were received'

loop_
_space_group_symop_operation_xyz
'x, y, z'
'-x, y, -z+1/2'
'x+1/2, y+1/2, z'
'-x+1/2, y+1/2, -z+1/2'
'-x, -y, -z'
'x, -y, z-1/2'
'-x+1/2, -y+1/2, -z'
'x+1/2, -y+1/2, z-1/2'

loop_
_atom_site_label
_atom_site_type_symbol
_atom_site_fract_x
_atom_site_fract_y
_atom_site_fract_z
_atom_site_U_iso_or_equiv
_atom_site_adp_type
_atom_site_occupancy
_atom_site_site_symmetry_order
_atom_site_calc_flag
_atom_site_refinement_flags_posn
_atom_site_refinement_flags_adp
_atom_site_refinement_flags_occupancy
_atom_site_disorder_assembly
_atom_site_disorder_group
Sm1 Sm 1.000000 0.55833(2) 0.250000 0.02701(9) Uani 1 2 d S T P . .
O2 O 0.89348(14) 0.5166(2) 0.29101(18) 0.0389(6) Uani 1 1 d . . . . .
O4 O 0.95185(17) 0.4043(2) 0.16081(18) 0.0425(6) Uani 1 1 d D . . . .
H4A H 0.958129 0.415989 0.114409 0.064 Uiso 1 1 d GR . . . .
O1 O 0.89033(15) 0.6770(2) 0.22925(19) 0.0423(7) Uani 1 1 d . . . . .
O5 O 1.15944(13) 0.66243(19) 0.53539(13) 0.0268(5) Uani 1 1 d . . . . .
H5A H 1.126257 0.633580 0.552594 0.040 Uiso 1 1 d G . . . .
H5B H 1.185151 0.609164 0.524395 0.040 Uiso 1 1 d G . . . .
O6 O 0.6800(3) 0.3091(3) 0.4065(3) 0.0739(11) Uani 1 1 d . . . . .
H6A H 0.692392 0.280639 0.455497 0.111 Uiso 1 1 d G . . . .
H6B H 0.662066 0.257089 0.369857 0.111 Uiso 1 1 d G . . . .
O3 O 1.02906(19) 0.6468(3) 0.38409(18) 0.0509(8) Uani 1 1 d . . . . .
H3A H 1.024351 0.721154 0.379047 0.076 Uiso 1 1 d GR . . . .
H3B H 1.077348 0.637541 0.414957 0.076 Uiso 1 1 d GR . . . .
N2 N 0.64152(16) 0.5239(3) 0.34332(18) 0.0307(6) Uani 1 1 d . . . . .
N3 N 0.34317(17) 0.4484(3) 0.4285(2) 0.0385(7) Uani 1 1 d . . . . .
N1 N 0.59583(16) 0.6974(3) 0.31832(18) 0.0311(6) Uani 1 1 d . . . . .
H1 H 0.566911 0.755751 0.313896 0.037 Uiso 1 1 calc DR . . . .
C15 C 0.2824(2) 0.5110(4) 0.4275(3) 0.0465(10) Uani 1 1 d . . . . .
H15 H 0.272297 0.586509 0.410585 0.056 Uiso 1 1 calc R . . . .
C1 C 0.8620(2) 0.6088(3) 0.2659(2) 0.0318(7) Uani 1 1 d . . . . .
C6 C 0.69054(19) 0.5848(3) 0.3180(2) 0.0298(7) Uani 1 1 d . . . . .
N4 N 0.2747(2) 0.3454(3) 0.4724(2) 0.0500(10) Uani 1 1 d D . . . .
C7 C 0.75645(19) 0.5554(3) 0.3074(2) 0.0307(7) Uani 1 1 d . . . . .
H7 H 0.776637 0.482384 0.319658 0.037 Uiso 1 1 calc R . . . .
C2 C 0.79129(19) 0.6374(3) 0.2783(2) 0.0306(7) Uani 1 1 d . . . . .
C16 C 0.2405(2) 0.4439(5) 0.4553(3) 0.0514(11) Uani 1 1 d . . . . .
H16 H 0.195010 0.463263 0.461492 0.062 Uiso 1 1 calc R . . . .
C3 C 0.76102(19) 0.7458(3) 0.2603(2) 0.0322(7) Uani 1 1 d . . . . .
H3 H 0.785945 0.799955 0.239921 0.039 Uiso 1 1 calc R . . . .
C5 C 0.66057(18) 0.6929(3) 0.3017(2) 0.0293(7) Uani 1 1 d . . . . .
C12 C 0.4035(2) 0.4862(4) 0.4054(2) 0.0354(8) Uani 1 1 d . . . . .
C9 C 0.52273(19) 0.5580(3) 0.3636(2) 0.0313(7) Uani 1 1 d . . . . .
C8 C 0.58632(19) 0.5959(3) 0.3423(2) 0.0306(7) Uani 1 1 d . . . . .
C17 C 0.3363(2) 0.3457(4) 0.4567(2) 0.0418(9) Uani 1 1 d . . . . .
H17 H 0.369777 0.285071 0.463819 0.050 Uiso 1 1 calc R . . . .
C4 C 0.6958(2) 0.7752(3) 0.2718(2) 0.0322(7) Uani 1 1 d . . . . .
H4 H 0.675828 0.848309 0.259905 0.039 Uiso 1 1 calc R . . . .
C13 C 0.4441(2) 0.4094(4) 0.3792(3) 0.0397(9) Uani 1 1 d . . . . .
H13 H 0.430808 0.332769 0.374795 0.048 Uiso 1 1 calc R . . . .
C10 C 0.4802(2) 0.6340(3) 0.3882(2) 0.0372(8) Uani 1 1 d . . . . .
H10 H 0.491857 0.711126 0.390119 0.045 Uiso 1 1 calc R . . . .
C14 C 0.5041(2) 0.4450(3) 0.3594(2) 0.0374(8) Uani 1 1 d . . . . .
H14 H 0.532762 0.392201 0.342992 0.045 Uiso 1 1 calc R . . . .
C11 C 0.4211(2) 0.5990(4) 0.4099(3) 0.0398(9) Uani 1 1 d . . . . .
H11 H 0.393142 0.651428 0.427675 0.048 Uiso 1 1 calc R . . . .
H4B H 0.897(2) 0.425(6) 0.144(14) 0.45(13) Uiso 1 1 d D . . . .

loop_
_atom_site_aniso_label
_atom_site_aniso_U_11
_atom_site_aniso_U_22
_atom_site_aniso_U_33
_atom_site_aniso_U_23
_atom_site_aniso_U_13
_atom_site_aniso_U_12
Sm1 0.02495(13) 0.02662(14) 0.03161(14) 0.000 0.01281(10) 0.000
O2 0.0333(13) 0.0286(13) 0.0617(18) 0.0071(12) 0.0255(13) 0.0035(11)
O4 0.0486(16) 0.0424(15) 0.0434(16) -0.0090(13) 0.0251(13) -0.0125(13)
O1 0.0379(14) 0.0379(14) 0.0620(18) 0.0155(13) 0.0310(13) 0.0078(12)
O5 0.0323(12) 0.0281(12) 0.0171(10) 0.0029(9) 0.0053(9) 0.0131(10)
O6 0.099(3) 0.0361(18) 0.082(3) -0.0222(18) 0.027(2) -0.0047(19)
O3 0.068(2) 0.0436(17) 0.0427(16) -0.0062(13) 0.0222(15) -0.0119(15)
N2 0.0265(14) 0.0343(15) 0.0345(16) 0.0009(12) 0.0147(12) -0.0011(12)
N3 0.0292(15) 0.054(2) 0.0342(16) 0.0023(15) 0.0133(13) -0.0056(14)
N1 0.0277(14) 0.0334(16) 0.0346(15) 0.0035(13) 0.0141(12) 0.0056(12)
C15 0.0308(19) 0.071(3) 0.040(2) 0.000(2) 0.0159(17) 0.0013(19)
C1 0.0307(18) 0.0307(18) 0.0370(19) -0.0013(15) 0.0160(15) 0.0005(14)
C6 0.0285(17) 0.0339(19) 0.0283(17) 0.0002(14) 0.0118(14) -0.0019(14)
N4 0.0404(19) 0.077(3) 0.0376(18) -0.0106(18) 0.0203(15) -0.0219(19)
C7 0.0293(17) 0.0288(17) 0.0355(18) -0.0003(15) 0.0137(14) 0.0023(14)
C2 0.0261(16) 0.0327(18) 0.0348(18) 0.0001(14) 0.0131(14) 0.0018(14)
C16 0.032(2) 0.083(4) 0.043(2) -0.007(2) 0.0192(18) -0.007(2)
C3 0.0301(17) 0.0337(19) 0.0368(19) 0.0031(15) 0.0167(15) -0.0002(14)
C5 0.0268(16) 0.0329(18) 0.0294(17) 0.0001(14) 0.0117(13) 0.0013(14)
C12 0.0259(17) 0.052(2) 0.0299(18) 0.0044(16) 0.0115(14) -0.0032(16)
C9 0.0263(16) 0.0397(19) 0.0284(16) 0.0032(15) 0.0103(13) -0.0012(15)
C8 0.0285(17) 0.0365(18) 0.0272(17) 0.0006(14) 0.0107(14) 0.0002(14)
C17 0.0352(19) 0.059(3) 0.0334(19) -0.0034(18) 0.0153(16) -0.0130(18)
C4 0.0320(17) 0.0315(18) 0.0363(19) 0.0044(15) 0.0160(15) 0.0040(14)
C13 0.036(2) 0.042(2) 0.046(2) 0.0036(17) 0.0197(17) -0.0048(16)
C10 0.0353(19) 0.037(2) 0.042(2) 0.0048(16) 0.0177(16) 0.0007(16)
C14 0.0327(18) 0.041(2) 0.042(2) 0.0015(17) 0.0184(16) -0.0001(16)
C11 0.0308(18) 0.049(2) 0.043(2) 0.0049(18) 0.0179(16) 0.0021(17)

loop_
_atom_type_symbol
_atom_type_description
_atom_type_scat_dispersion_real
_atom_type_scat_dispersion_imag
_atom_type_scat_source
C C 0.0033 0.0016 'International Tables Vol C Tables 4.2.6.8 and 6.1.1.4'
H H 0.0000 0.0000 'International Tables Vol C Tables 4.2.6.8 and 6.1.1.4'
N N 0.0061 0.0033 'International Tables Vol C Tables 4.2.6.8 and 6.1.1.4'
O O 0.0106 0.0060 'International Tables Vol C Tables 4.2.6.8 and 6.1.1.4'
Sm Sm -0.1638 3.4418 'International Tables Vol C Tables 4.2.6.8 and 6.1.1.4'

loop_
_geom_angle_atom_site_label_1
_geom_angle_atom_site_label_2
_geom_angle_atom_site_label_3
_geom_angle
_geom_angle_site_symmetry_1
_geom_angle_site_symmetry_3
O2 Sm1 O2 156.49(12) . 2_755
O2 Sm1 O1 146.86(9) . 2_755
O2 Sm1 O1 52.99(9) 2_755 2_755
O2 Sm1 O1 146.86(9) 2_755 .
O2 Sm1 O1 52.99(9) . .
O2 Sm1 C1 26.33(10) 2_755 2_755
O2 Sm1 C1 169.49(10) . 2_755
O2 Sm1 C1 169.49(10) 2_755 .
O2 Sm1 C1 26.33(10) . .
O4 Sm1 O2 79.64(9) 2_755 .
O4 Sm1 O2 82.13(10) 2_755 2_755
O4 Sm1 O2 79.64(9) . 2_755
O4 Sm1 O2 82.13(10) . .
O4 Sm1 O4 77.98(15) 2_755 .
O4 Sm1 O1 104.03(11) 2_755 2_755
O4 Sm1 O1 104.03(11) . .
O4 Sm1 O1 131.00(9) 2_755 .
O4 Sm1 O1 131.00(9) . 2_755
O4 Sm1 O3 149.84(10) 2_755 2_755
O4 Sm1 O3 79.10(11) . 2_755
O4 Sm1 O3 79.10(11) 2_755 .
O4 Sm1 O3 149.84(10) . .
O4 Sm1 C1 105.02(10) 2_755 .
O4 Sm1 C1 94.16(10) 2_755 2_755
O4 Sm1 C1 105.02(10) . 2_755
O4 Sm1 C1 94.16(10) . .
O1 Sm1 O1 109.39(13) . 2_755
O1 Sm1 C1 130.29(10) 2_755 .
O1 Sm1 C1 26.70(10) . .
O1 Sm1 C1 26.70(10) 2_755 2_755
O1 Sm1 C1 130.29(10) . 2_755
O3 Sm1 O2 116.20(10) . 2_755
O3 Sm1 O2 74.66(10) 2_755 2_755
O3 Sm1 O2 74.66(10) . .
O3 Sm1 O2 116.20(10) 2_755 .
O3 Sm1 O1 77.09(11) 2_755 2_755
O3 Sm1 O1 73.82(10) . 2_755
O3 Sm1 O1 73.82(10) 2_755 .
O3 Sm1 O1 77.08(11) . .
O3 Sm1 O3 128.49(15) 2_755 .
O3 Sm1 C1 73.22(11) 2_755 2_755
O3 Sm1 C1 95.93(11) . 2_755
O3 Sm1 C1 95.93(11) 2_755 .
O3 Sm1 C1 73.21(11) . .
C1 Sm1 C1 155.35(15) 2_755 .
C1 O2 Sm1 93.9(2) . .
Sm1 O4 H4A 109.3 . .
Sm1 O4 H4B 97(10) . .
H4A O4 H4B 99.7 . .
C1 O1 Sm1 93.2(2) . .
H5A O5 H5B 109.4 . .
H6A O6 H6B 109.5 . .
Sm1 O3 H3A 111.0 . .
Sm1 O3 H3B 110.5 . .
H3A O3 H3B 103.1 . .
C8 N2 C6 106.3(3) . .
C15 N3 C12 126.3(4) . .
C17 N3 C15 107.7(3) . .
C17 N3 C12 125.9(4) . .
C5 N1 H1 127.2 . .
C8 N1 H1 127.2 . .
C8 N1 C5 105.7(3) . .
N3 C15 H15 126.7 . .
C16 C15 N3 106.6(4) . .
C16 C15 H15 126.7 . .
O2 C1 Sm1 59.75(18) . .
O2 C1 O1 119.7(3) . .
O2 C1 C2 120.0(3) . .
O1 C1 Sm1 60.07(18) . .
O1 C1 C2 120.2(3) . .
C2 C1 Sm1 177.3(3) . .
N2 C6 C7 131.9(3) . .
N2 C6 C5 105.9(3) . .
C7 C6 C5 122.3(3) . .
C17 N4 C16 111.2(4) . .
C6 C7 H7 121.5 . .
C2 C7 C6 117.0(3) . .
C2 C7 H7 121.5 . .
C7 C2 C1 118.5(3) . .
C7 C2 C3 121.2(3) . .
C3 C2 C1 120.3(3) . .
C15 C16 H16 126.3 . .
N4 C16 C15 107.3(4) . .
N4 C16 H16 126.3 . .
C2 C3 H3 119.2 . .
C4 C3 C2 121.6(3) . .
C4 C3 H3 119.2 . .
N1 C5 C6 109.2(3) . .
N1 C5 C4 130.3(3) . .
C4 C5 C6 120.4(3) . .
C13 C12 N3 119.6(4) . .
C13 C12 C11 120.7(3) . .
C11 C12 N3 119.8(4) . .
C10 C9 C8 120.7(3) . .
C10 C9 C14 118.8(3) . .
C14 C9 C8 120.5(3) . .
N2 C8 C9 121.1(3) . .
N1 C8 N2 113.0(3) . .
N1 C8 C9 125.9(3) . .
N3 C17 H17 126.4 . .
N4 C17 N3 107.1(4) . .
N4 C17 H17 126.4 . .
C3 C4 C5 117.5(3) . .
C3 C4 H4 121.3 . .
C5 C4 H4 121.3 . .
C12 C13 H13 120.1 . .
C12 C13 C14 119.8(4) . .
C14 C13 H13 120.1 . .
C9 C10 H10 119.4 . .
C11 C10 C9 121.2(4) . .
C11 C10 H10 119.4 . .
C9 C14 H14 119.8 . .
C13 C14 C9 120.5(4) . .
C13 C14 H14 119.8 . .
C12 C11 H11 120.5 . .
C10 C11 C12 119.0(4) . .
C10 C11 H11 120.5 . .

loop_
_geom_bond_atom_site_label_1
_geom_bond_atom_site_label_2
_geom_bond_distance
_geom_bond_site_symmetry_2
Sm1 O2 2.457(2) .
Sm1 O2 2.457(2) 2_755
Sm1 O4 2.376(3) 2_755
Sm1 O4 2.376(3) .
Sm1 O1 2.463(3) 2_755
Sm1 O1 2.463(3) .
Sm1 O3 2.441(3) .
Sm1 O3 2.441(3) 2_755
Sm1 C1 2.837(3) .
Sm1 C1 2.837(3) 2_755
O2 C1 1.261(5) .
O4 H4A 0.8717 .
O4 H4B 1.026(15) .
O1 C1 1.277(4) .
O5 H5A 0.8701 .
O5 H5B 0.8711 .
O6 H6A 0.8696 .
O6 H6B 0.8701 .
O3 H3A 0.8978 .
O3 H3B 0.8969 .
N2 C6 1.386(4) .
N2 C8 1.365(5) .
N3 C15 1.385(5) .
N3 C12 1.435(5) .
N3 C17 1.351(5) .
N1 H1 0.8800 .
N1 C5 1.380(4) .
N1 C8 1.322(5) .
C15 H15 0.9500 .
C15 C16 1.348(6) .
C1 C2 1.493(5) .
C6 C7 1.393(5) .
C6 C5 1.406(5) .
N4 C16 1.333(6) .
N4 C17 1.310(5) .
C7 H7 0.9500 .
C7 C2 1.387(5) .
C2 C3 1.413(5) .
C16 H16 0.9500 .
C3 H3 0.9500 .
C3 C4 1.387(5) .
C5 C4 1.400(5) .
C12 C13 1.387(6) .
C12 C11 1.390(6) .
C9 C8 1.474(5) .
C9 C10 1.393(5) .
C9 C14 1.396(5) .
C17 H17 0.9500 .
C4 H4 0.9500 .
C13 H13 0.9500 .
C13 C14 1.388(5) .
C10 H10 0.9500 .
C10 C11 1.388(5) .
C14 H14 0.9500 .
C11 H11 0.9500 .

loop_
_geom_torsion_atom_site_label_1
_geom_torsion_atom_site_label_2
_geom_torsion_atom_site_label_3
_geom_torsion_atom_site_label_4
_geom_torsion
_geom_torsion_site_symmetry_1
_geom_torsion_site_symmetry_2
_geom_torsion_site_symmetry_3
_geom_torsion_site_symmetry_4
Sm1 O2 C1 O1 3.8(4) . . . .
Sm1 O2 C1 C2 -176.9(3) . . . .
Sm1 O1 C1 O2 -3.8(4) . . . .
Sm1 O1 C1 C2 176.9(3) . . . .
O2 C1 C2 C7 -8.4(5) . . . .
O2 C1 C2 C3 171.6(3) . . . .
O1 C1 C2 C7 170.8(3) . . . .
O1 C1 C2 C3 -9.2(5) . . . .
N2 C6 C7 C2 178.0(4) . . . .
N2 C6 C5 N1 1.1(4) . . . .
N2 C6 C5 C4 -177.8(3) . . . .
N3 C15 C16 N4 0.2(5) . . . .
N3 C12 C13 C14 -177.8(4) . . . .
N3 C12 C11 C10 179.3(3) . . . .
N1 C5 C4 C3 -179.5(4) . . . .
C15 N3 C12 C13 -155.4(4) . . . .
C15 N3 C12 C11 25.0(6) . . . .
C15 N3 C17 N4 -0.1(4) . . . .
C1 C2 C3 C4 -179.4(3) . . . .
C6 N2 C8 N1 0.1(4) . . . .
C6 N2 C8 C9 178.1(3) . . . .
C6 C7 C2 C1 -179.9(3) . . . .
C6 C7 C2 C3 0.1(5) . . . .
C6 C5 C4 C3 -0.8(5) . . . .
C7 C6 C5 N1 -179.5(3) . . . .
C7 C6 C5 C4 1.5(5) . . . .
C7 C2 C3 C4 0.6(6) . . . .
C2 C3 C4 C5 -0.3(5) . . . .
C16 N4 C17 N3 0.3(5) . . . .
C5 N1 C8 N2 0.6(4) . . . .
C5 N1 C8 C9 -177.3(3) . . . .
C5 C6 C7 C2 -1.2(5) . . . .
C12 N3 C15 C16 -178.8(4) . . . .
C12 N3 C17 N4 178.7(3) . . . .
C12 C13 C14 C9 -1.8(6) . . . .
C9 C10 C11 C12 -1.3(6) . . . .
C8 N2 C6 C7 179.9(4) . . . .
C8 N2 C6 C5 -0.8(4) . . . .
C8 N1 C5 C6 -1.1(4) . . . .
C8 N1 C5 C4 177.8(4) . . . .
C8 C9 C10 C11 -178.7(3) . . . .
C8 C9 C14 C13 -179.8(4) . . . .
C17 N3 C15 C16 0.0(5) . . . .
C17 N3 C12 C13 26.0(6) . . . .
C17 N3 C12 C11 -153.6(4) . . . .
C17 N4 C16 C15 -0.3(5) . . . .
C13 C12 C11 C10 -0.2(6) . . . .
C10 C9 C8 N2 159.2(3) . . . .
C10 C9 C8 N1 -23.1(6) . . . .
C10 C9 C14 C13 0.3(6) . . . .
C14 C9 C8 N2 -20.7(5) . . . .
C14 C9 C8 N1 157.0(4) . . . .
C14 C9 C10 C11 1.2(6) . . . .
C11 C12 C13 C14 1.7(6) . . . .
